data_4505606
loop_
_publ_author_name
'Thu\'ery, Pierre'

_publ_section_title
;
 Lanthanide Ion Complexes with 2-, 3-, or 4-Sulfobenzoate and
 Cucurbit[6]uril
;
_journal_issue 3
_journal_name_full 'Crystal Growth &amp; Design'
_journal_page_first 1632
_journal_paper_doi 10.1021/cg2016808
_journal_volume 12
_journal_year 2012
_chemical_formula_sum 'C50 H70 Dy2 N26 O41 S2'
_chemical_formula_weight 2080.44
_space_group_IT_number 14
_symmetry_cell_setting monoclinic
_symmetry_space_group_name_Hall '-P 2yn'
_symmetry_space_group_name_H-M 'P 1 21/n 1'
_atom_sites_solution_hydrogens geom
_atom_sites_solution_primary heavy
_atom_sites_solution_secondary difmap
_audit_creation_method SHELXL-97
_cell_angle_alpha 90.00
_cell_angle_beta 114.6458(6)
_cell_angle_gamma 90.00
_cell_formula_units_Z 2
_cell_length_a 14.6276(2)
_cell_length_b 17.4349(3)
_cell_length_c 15.4430(2)
_cell_measurement_reflns_used 120020
_cell_measurement_temperature 150(2)
_cell_measurement_theta_max 30.51
_cell_measurement_theta_min 2.75
_cell_volume 3579.66(9)
_computing_cell_refinement 'HKL2000 (Otwinowski & Minor, 1997)'
_computing_data_collection 'COLLECT (Nonius, 1998)'
_computing_data_reduction 'HKL2000 (Otwinowski & Minor, 1997)'
_computing_molecular_graphics 'SHELXTL (Sheldrick, 2008)'
_computing_publication_material 'SHELXTL (Sheldrick, 2008); PLATON (Spek, 2003)'
_computing_structure_refinement 'SHELXL-97 (Sheldrick, 2008)'
_computing_structure_solution 'SHELXS-97 (Sheldrick, 2008)'
_diffrn_ambient_temperature 150(2)
_diffrn_measured_fraction_theta_full 0.998
_diffrn_measured_fraction_theta_max 0.998
_diffrn_measurement_device_type 'Nonius Kappa-CCD area-detector diffractometer'
_diffrn_measurement_method 'two \f and four \w scans with 1\% steps (871 frames)'
_diffrn_radiation_monochromator graphite
_diffrn_radiation_source 'fine-focus sealed tube'
_diffrn_radiation_type MoK\a
_diffrn_radiation_wavelength 0.71073
_diffrn_reflns_av_R_equivalents 0.0243
_diffrn_reflns_av_sigmaI/netI 0.0306
_diffrn_reflns_limit_h_max 20
_diffrn_reflns_limit_h_min -20
_diffrn_reflns_limit_k_max 24
_diffrn_reflns_limit_k_min -24
_diffrn_reflns_limit_l_max 22
_diffrn_reflns_limit_l_min -22
_diffrn_reflns_number 120020
_diffrn_reflns_theta_full 30.51
_diffrn_reflns_theta_max 30.51
_diffrn_reflns_theta_min 2.75
_diffrn_standards_decay_% 0
_diffrn_standards_interval_time 0
_diffrn_standards_number 0
_exptl_absorpt_coefficient_mu 2.253
_exptl_absorpt_correction_T_max 0.763
_exptl_absorpt_correction_T_min 0.597
_exptl_absorpt_correction_type multi-scan
_exptl_absorpt_process_details 'SCALEPACK (Otwinowski & Minor, 1997)'
_exptl_crystal_colour colourless
_exptl_crystal_density_diffrn 1.930
_exptl_crystal_density_method 'not measured'
_exptl_crystal_description parallelepiped
_exptl_crystal_F_000 2088
_exptl_crystal_size_max 0.17
_exptl_crystal_size_mid 0.14
_exptl_crystal_size_min 0.12
_refine_diff_density_max 1.261
_refine_diff_density_min -1.438
_refine_diff_density_rms 0.119
_refine_ls_extinction_method none
_refine_ls_goodness_of_fit_ref 1.036
_refine_ls_hydrogen_treatment constr
_refine_ls_matrix_type full
_refine_ls_number_parameters 577
_refine_ls_number_reflns 10900
_refine_ls_number_restraints 6
_refine_ls_restrained_S_all 1.039
_refine_ls_R_factor_all 0.0337
_refine_ls_R_factor_gt 0.0273
_refine_ls_shift/su_max 0.001
_refine_ls_shift/su_mean 0.000
_refine_ls_structure_factor_coef Fsqd
_refine_ls_weighting_details 'calc w=1/[\s^2^(Fo^2^)+(0.0439P)^2^+1.8026P] where P=(Fo^2^+2Fc^2^)/3'
_refine_ls_weighting_scheme calc
_refine_ls_wR_factor_gt 0.0741
_refine_ls_wR_factor_ref 0.0763
_reflns_number_gt 9595
_reflns_number_total 10900
_reflns_threshold_expression >2sigma(I)
_cod_data_source_file cg2016808_si_002.cif
_cod_data_source_block 5
_cod_original_sg_symbol_H-M 'P 21/n'
_cod_database_code 4505606

loop_
_symmetry_equiv_pos_as_xyz
'x, y, z'
'-x+1/2, y+1/2, -z+1/2'
'-x, -y, -z'
'x-1/2, -y-1/2, z-1/2'

loop_
_atom_site_label
_atom_site_type_symbol
_atom_site_fract_x
_atom_site_fract_y
_atom_site_fract_z
_atom_site_U_iso_or_equiv
_atom_site_adp_type
_atom_site_occupancy
_atom_site_symmetry_multiplicity
_atom_site_calc_flag
_atom_site_refinement_flags
Dy Dy 0.586175(7) 0.474245(5) 0.878133(6) 0.01851(4) Uani 1 1 d .
S1 S 0.51162(4) 0.75855(3) 1.00523(3) 0.01998(10) Uani 1 1 d .
O1 O 0.63692(11) 0.55593(9) 1.00618(10) 0.0229(3) Uani 1 1 d .
O2 O 0.51419(11) 0.57623(9) 1.05429(10) 0.0218(3) Uani 1 1 d .
O3 O 0.51425(12) 0.71699(10) 0.92416(10) 0.0272(3) Uani 1 1 d .
O4 O 0.42753(11) 0.73512(9) 1.02656(11) 0.0242(3) Uani 1 1 d .
O5 O 0.51634(12) 0.84092(9) 0.99625(12) 0.0278(3) Uani 1 1 d .
O6 O 0.43923(12) 0.43060(9) 0.75053(10) 0.0252(3) Uani 1 1 d .
O7 O 0.28282(13) 0.29450(10) 0.35595(10) 0.0280(3) Uani 1 1 d .
O8 O 0.64242(12) 0.37838(9) 0.80106(11) 0.0266(3) Uani 1 1 d .
O9 O 0.51894(13) 0.22847(11) 0.40673(11) 0.0321(4) Uani 1 1 d .
O10 O 0.79742(14) 0.52109(9) 0.74631(12) 0.0296(4) Uani 1 1 d .
O11 O 0.64015(12) 0.37964(9) 0.35814(11) 0.0266(3) Uani 1 1 d .
O12 O 0.46467(13) 0.57426(10) 0.83373(11) 0.0322(4) Uani 1 1 d .
H12A H 0.4786 0.6102 0.8666 0.039 Uiso 1 1 d R
H12B H 0.4342 0.5794 0.7769 0.039 Uiso 1 1 d R
O13 O 0.59102(18) 0.53896(15) 0.74248(16) 0.0545(6) Uani 1 1 d .
H13A H 0.6468 0.5389 0.7506 0.065 Uiso 1 1 d R
H13B H 0.5635 0.5083 0.6962 0.065 Uiso 1 1 d R
O14 O 0.75405(17) 0.51480(14) 0.90863(17) 0.0513(6) Uani 1 1 d .
H14A H 0.7766 0.5170 0.8663 0.062 Uiso 1 1 d R
H14B H 0.8060 0.5283 0.9639 0.062 Uiso 1 1 d R
O15 O 0.69061(11) 0.39176(9) 1.00445(11) 0.0248(3) Uani 1 1 d .
H15A H 0.6522 0.3543 1.0001 0.030 Uiso 1 1 d R
H15B H 0.7210 0.4104 1.0623 0.030 Uiso 1 1 d R
O16 O 0.5603(2) 0.92297(17) 0.30965(18) 0.0739(9) Uani 1 1 d .
O17 O 0.57232(16) 0.99521(16) 0.20382(16) 0.0534(6) Uani 1 1 d .
O18 O 0.70580(15) 0.94055(12) 0.30516(13) 0.0409(4) Uani 1 1 d .
O19 O 0.57265(19) 0.69781(15) 0.76854(18) 0.0314(5) Uani 0.70 1 d P
O20 O 0.5863(5) 0.6703(4) 0.7204(5) 0.0436(16) Uani 0.30 1 d P
O21 O 0.5636(4) 0.0563(3) 0.4318(4) 0.0283(11) Uani 0.34 1 d P
O22 O 0.5059(7) 0.0890(5) 0.3145(9) 0.091(3) Uani 0.33 1 d P
O23 O 0.5542(8) 0.0207(7) 0.4605(9) 0.082(3) Uani 0.33 1 d PU
O24 O 0.4704(4) 0.4648(4) 0.5623(3) 0.0697(17) Uani 0.50 1 d P
N1 N 0.29337(13) 0.41139(10) 0.61571(12) 0.0205(3) Uani 1 1 d .
N2 N 0.39535(13) 0.31275(10) 0.67718(12) 0.0213(3) Uani 1 1 d .
N3 N 0.34040(14) 0.26238(11) 0.51554(12) 0.0236(4) Uani 1 1 d .
N4 N 0.22647(13) 0.35459(11) 0.45799(12) 0.0226(3) Uani 1 1 d .
N5 N 0.56535(14) 0.27104(11) 0.71502(12) 0.0227(3) Uani 1 1 d .
N6 N 0.69889(13) 0.31793(10) 0.69991(12) 0.0212(3) Uani 1 1 d .
N7 N 0.65600(14) 0.24947(11) 0.54905(12) 0.0237(4) Uani 1 1 d .
N8 N 0.50986(14) 0.22047(11) 0.55192(12) 0.0240(4) Uani 1 1 d .
N9 N 0.80703(15) 0.40938(11) 0.66986(13) 0.0265(4) Uani 1 1 d .
N10 N 0.82923(14) 0.52015(10) 0.61192(13) 0.0214(3) Uani 1 1 d .
N11 N 0.76351(15) 0.46319(11) 0.45358(13) 0.0231(4) Uani 1 1 d .
N12 N 0.74932(14) 0.34995(11) 0.51286(12) 0.0224(3) Uani 1 1 d .
N13 N 0.61303(18) 0.95159(13) 0.27174(15) 0.0340(5) Uani 1 1 d .
C1 C 0.59806(15) 0.59073(11) 1.05387(13) 0.0182(4) Uani 1 1 d .
C2 C 0.65850(15) 0.65521(12) 1.11591(13) 0.0185(4) Uani 1 1 d .
C3 C 0.62456(15) 0.73131(12) 1.10420(13) 0.0185(4) Uani 1 1 d .
C4 C 0.68160(16) 0.78795(12) 1.16711(15) 0.0228(4) Uani 1 1 d .
H4 H 0.6584 0.8382 1.1597 0.027 Uiso 1 1 calc R
C5 C 0.77347(17) 0.76913(13) 1.24121(15) 0.0246(4) Uani 1 1 d .
H5 H 0.8106 0.8067 1.2843 0.030 Uiso 1 1 calc R
C6 C 0.80974(16) 0.69465(14) 1.25099(15) 0.0248(4) Uani 1 1 d .
H6 H 0.8722 0.6826 1.2992 0.030 Uiso 1 1 calc R
C7 C 0.75223(15) 0.63782(13) 1.18831(14) 0.0217(4) Uani 1 1 d .
H7 H 0.7766 0.5879 1.1949 0.026 Uiso 1 1 calc R
C8 C 0.38197(15) 0.38883(12) 0.68683(13) 0.0201(4) Uani 1 1 d .
C9 C 0.24013(15) 0.34747(12) 0.55572(14) 0.0208(4) Uani 1 1 d .
H9 H 0.1765 0.3370 0.5603 0.025 Uiso 1 1 calc R
C10 C 0.31465(16) 0.28001(12) 0.59406(14) 0.0212(4) Uani 1 1 d .
H10 H 0.2837 0.2360 0.6110 0.025 Uiso 1 1 calc R
C11 C 0.28371(16) 0.30357(12) 0.43491(14) 0.0223(4) Uani 1 1 d .
C12 C 0.48142(16) 0.27014(13) 0.74134(14) 0.0222(4) Uani 1 1 d .
H12C H 0.4614 0.2174 0.7434 0.027 Uiso 1 1 calc R
H12D H 0.5031 0.2913 0.8049 0.027 Uiso 1 1 calc R
C13 C 0.40448(16) 0.19933(12) 0.51536(15) 0.0239(4) Uani 1 1 d .
H13C H 0.3828 0.1805 0.4507 0.029 Uiso 1 1 calc R
H13D H 0.3969 0.1579 0.5538 0.029 Uiso 1 1 calc R
C14 C 0.63570(16) 0.32736(13) 0.74337(14) 0.0222(4) Uani 1 1 d .
C15 C 0.58088(16) 0.21611(12) 0.65157(14) 0.0218(4) Uani 1 1 d .
H15 H 0.5869 0.1637 0.6762 0.026 Uiso 1 1 calc R
C16 C 0.68104(16) 0.24422(12) 0.65006(14) 0.0215(4) Uani 1 1 d .
H16 H 0.7361 0.2080 0.6822 0.026 Uiso 1 1 calc R
C17 C 0.55726(17) 0.23350(13) 0.49373(15) 0.0235(4) Uani 1 1 d .
C18 C 0.79644(16) 0.35553(13) 0.73651(14) 0.0235(4) Uani 1 1 d .
H18A H 0.8065 0.3825 0.7947 0.028 Uiso 1 1 calc R
H18B H 0.8485 0.3168 0.7523 0.028 Uiso 1 1 calc R
C19 C 0.72672(17) 0.26863(13) 0.50952(15) 0.0235(4) Uani 1 1 d .
H19A H 0.6997 0.2517 0.4437 0.028 Uiso 1 1 calc R
H19B H 0.7888 0.2408 0.5442 0.028 Uiso 1 1 calc R
C20 C 0.80938(16) 0.48717(13) 0.68230(15) 0.0225(4) Uani 1 1 d .
C21 C 0.83069(16) 0.38614(13) 0.59147(14) 0.0218(4) Uani 1 1 d .
H21 H 0.8923 0.3553 0.6135 0.026 Uiso 1 1 calc R
C22 C 0.84373(16) 0.46421(12) 0.54910(14) 0.0210(4) Uani 1 1 d .
H22 H 0.9101 0.4689 0.5483 0.025 Uiso 1 1 calc R
C23 C 0.70988(16) 0.39627(13) 0.43366(14) 0.0222(4) Uani 1 1 d .
C24 C 0.85327(16) 0.60067(12) 0.61220(14) 0.0227(4) Uani 1 1 d .
H24A H 0.8685 0.6216 0.6749 0.027 Uiso 1 1 calc R
H24B H 0.9132 0.6056 0.6005 0.027 Uiso 1 1 calc R
C25 C 0.75672(17) 0.51750(12) 0.38061(15) 0.0222(4) Uani 1 1 d .
H25A H 0.7205 0.4939 0.3187 0.027 Uiso 1 1 calc R
H25B H 0.8241 0.5293 0.3870 0.027 Uiso 1 1 calc R

loop_
_atom_site_aniso_label
_atom_site_aniso_U_11
_atom_site_aniso_U_22
_atom_site_aniso_U_33
_atom_site_aniso_U_23
_atom_site_aniso_U_13
_atom_site_aniso_U_12
Dy 0.01977(6) 0.01988(6) 0.01586(5) -0.00228(3) 0.00740(4) -0.00025(3)
S1 0.0219(2) 0.0192(2) 0.0188(2) 0.00148(18) 0.00851(18) 0.00252(18)
O1 0.0226(7) 0.0254(8) 0.0200(7) -0.0042(6) 0.0083(6) 0.0006(6)
O2 0.0206(7) 0.0227(7) 0.0205(7) -0.0003(6) 0.0071(6) -0.0019(6)
O3 0.0331(8) 0.0291(8) 0.0173(7) 0.0012(6) 0.0085(6) 0.0072(7)
O4 0.0209(7) 0.0241(8) 0.0269(7) 0.0036(6) 0.0094(6) 0.0012(6)
O5 0.0312(8) 0.0197(7) 0.0336(8) 0.0047(6) 0.0145(7) 0.0028(6)
O6 0.0249(7) 0.0265(8) 0.0200(7) -0.0051(6) 0.0051(6) 0.0001(6)
O7 0.0352(8) 0.0313(9) 0.0177(7) -0.0030(6) 0.0112(6) -0.0004(7)
O8 0.0267(8) 0.0280(8) 0.0241(7) -0.0072(6) 0.0096(6) 0.0023(6)
O9 0.0330(8) 0.0441(10) 0.0183(7) -0.0055(7) 0.0096(6) -0.0074(8)
O10 0.0409(10) 0.0294(9) 0.0228(8) -0.0021(6) 0.0175(7) 0.0014(7)
O11 0.0265(8) 0.0281(8) 0.0203(7) -0.0031(6) 0.0050(6) 0.0013(6)
O12 0.0367(9) 0.0335(9) 0.0175(7) -0.0044(6) 0.0023(6) 0.0110(7)
O13 0.0499(13) 0.0820(17) 0.0421(12) 0.0255(11) 0.0295(11) 0.0215(12)
O14 0.0464(12) 0.0732(16) 0.0484(12) -0.0285(11) 0.0338(11) -0.0293(11)
O15 0.0235(7) 0.0244(8) 0.0237(7) -0.0015(6) 0.0072(6) 0.0003(6)
O16 0.0626(15) 0.093(2) 0.0557(14) 0.0306(14) 0.0143(12) -0.0328(15)
O17 0.0331(10) 0.0722(15) 0.0453(12) 0.0306(12) 0.0067(9) -0.0015(11)
O18 0.0450(11) 0.0421(11) 0.0317(9) 0.0037(8) 0.0121(8) 0.0109(9)
O19 0.0358(13) 0.0329(14) 0.0241(11) 0.0003(10) 0.0110(10) -0.0069(10)
O20 0.040(4) 0.044(4) 0.039(4) 0.015(3) 0.008(3) -0.011(3)
O21 0.038(3) 0.019(2) 0.024(2) -0.0055(18) 0.009(2) 0.005(2)
O22 0.061(5) 0.065(5) 0.157(10) -0.019(6) 0.054(6) 0.009(4)
O23 0.056(4) 0.110(5) 0.084(5) -0.019(4) 0.034(4) 0.004(4)
O24 0.071(3) 0.119(5) 0.029(2) -0.001(2) 0.031(2) -0.029(3)
N1 0.0218(8) 0.0210(8) 0.0167(7) -0.0016(6) 0.0060(6) -0.0010(7)
N2 0.0220(8) 0.0219(9) 0.0171(7) -0.0018(6) 0.0054(6) -0.0022(7)
N3 0.0286(9) 0.0247(9) 0.0182(8) -0.0007(7) 0.0102(7) 0.0016(7)
N4 0.0238(8) 0.0271(9) 0.0150(7) -0.0008(7) 0.0063(7) -0.0009(7)
N5 0.0238(8) 0.0241(9) 0.0203(8) -0.0041(7) 0.0094(7) -0.0003(7)
N6 0.0245(8) 0.0214(8) 0.0170(7) -0.0016(6) 0.0078(7) -0.0001(7)
N7 0.0272(9) 0.0287(9) 0.0162(8) -0.0031(7) 0.0100(7) -0.0020(7)
N8 0.0270(9) 0.0280(9) 0.0163(7) -0.0024(7) 0.0082(7) -0.0028(7)
N9 0.0400(11) 0.0236(9) 0.0212(8) -0.0004(7) 0.0180(8) -0.0016(8)
N10 0.0245(9) 0.0232(9) 0.0171(8) -0.0023(6) 0.0092(7) -0.0020(7)
N11 0.0265(9) 0.0244(9) 0.0152(8) -0.0003(6) 0.0056(7) -0.0016(7)
N12 0.0253(8) 0.0229(9) 0.0177(8) -0.0010(6) 0.0077(7) -0.0008(7)
N13 0.0426(12) 0.0289(10) 0.0260(10) -0.0012(8) 0.0098(9) -0.0108(9)
C1 0.0199(9) 0.0182(9) 0.0146(8) 0.0012(7) 0.0054(7) 0.0019(7)
C2 0.0196(9) 0.0202(9) 0.0168(8) -0.0003(7) 0.0086(7) -0.0007(7)
C3 0.0200(9) 0.0191(9) 0.0175(8) -0.0010(7) 0.0088(7) -0.0001(7)
C4 0.0269(10) 0.0208(10) 0.0243(10) -0.0043(8) 0.0145(8) -0.0046(8)
C5 0.0258(10) 0.0285(11) 0.0210(9) -0.0053(8) 0.0112(8) -0.0092(8)
C6 0.0214(9) 0.0322(12) 0.0191(9) -0.0008(8) 0.0069(8) -0.0041(8)
C7 0.0207(9) 0.0242(10) 0.0191(9) -0.0002(7) 0.0073(7) 0.0001(8)
C8 0.0218(9) 0.0238(10) 0.0159(8) -0.0007(7) 0.0092(7) -0.0010(8)
C9 0.0224(9) 0.0231(10) 0.0174(8) -0.0011(7) 0.0086(7) -0.0049(8)
C10 0.0244(9) 0.0220(10) 0.0169(8) -0.0018(7) 0.0085(8) -0.0043(8)
C11 0.0243(9) 0.0215(10) 0.0197(9) -0.0015(7) 0.0078(8) -0.0049(8)
C12 0.0249(10) 0.0250(10) 0.0170(9) 0.0017(7) 0.0089(8) 0.0030(8)
C13 0.0279(10) 0.0210(10) 0.0213(9) -0.0034(8) 0.0088(8) -0.0019(8)
C14 0.0235(9) 0.0254(10) 0.0156(8) 0.0014(7) 0.0062(7) 0.0037(8)
C15 0.0269(10) 0.0208(10) 0.0171(9) 0.0004(7) 0.0087(8) 0.0021(8)
C16 0.0255(10) 0.0209(10) 0.0182(9) -0.0012(7) 0.0091(8) 0.0017(8)
C17 0.0278(10) 0.0228(10) 0.0203(9) -0.0029(8) 0.0105(8) -0.0012(8)
C18 0.0275(10) 0.0260(11) 0.0172(9) 0.0004(8) 0.0095(8) -0.0021(8)
C19 0.0299(10) 0.0228(10) 0.0211(9) -0.0017(8) 0.0139(8) 0.0016(8)
C20 0.0214(10) 0.0270(11) 0.0189(9) 0.0006(8) 0.0082(8) 0.0002(8)
C21 0.0229(9) 0.0260(10) 0.0164(8) -0.0002(7) 0.0082(7) 0.0020(8)
C22 0.0200(9) 0.0267(10) 0.0158(9) 0.0006(7) 0.0068(7) 0.0018(8)
C23 0.0220(9) 0.0247(10) 0.0201(9) -0.0019(8) 0.0090(8) 0.0043(8)
C24 0.0228(9) 0.0238(10) 0.0177(9) -0.0017(7) 0.0046(8) -0.0047(8)
C25 0.0247(10) 0.0277(11) 0.0150(9) 0.0003(7) 0.0093(8) 0.0029(8)

loop_
_atom_type_symbol
_atom_type_description
_atom_type_scat_dispersion_real
_atom_type_scat_dispersion_imag
_atom_type_scat_source
C C 0.0033 0.0016 'International Tables Vol C Tables 4.2.6.8 and 6.1.1.4'
H H 0.0000 0.0000 'International Tables Vol C Tables 4.2.6.8 and 6.1.1.4'
N N 0.0061 0.0033 'International Tables Vol C Tables 4.2.6.8 and 6.1.1.4'
O O 0.0106 0.0060 'International Tables Vol C Tables 4.2.6.8 and 6.1.1.4'
S S 0.1246 0.1234 'International Tables Vol C Tables 4.2.6.8 and 6.1.1.4'
Dy Dy -0.1892 4.4098 'International Tables Vol C Tables 4.2.6.8 and 6.1.1.4'

loop_
_geom_angle_atom_site_label_1
_geom_angle_atom_site_label_2
_geom_angle_atom_site_label_3
_geom_angle
_geom_angle_site_symmetry_1
_geom_angle_site_symmetry_3
O1 Dy O2 83.38(5) . 3_667
O1 Dy O6 140.87(5) . .
O2 Dy O6 73.97(5) 3_667 .
O1 Dy O12 74.19(5) . .
O2 Dy O12 82.51(6) 3_667 .
O6 Dy O12 71.58(6) . .
O1 Dy O8 144.00(5) . .
O2 Dy O8 112.08(6) 3_667 .
O6 Dy O8 74.98(5) . .
O12 Dy O8 137.81(5) . .
O1 Dy O15 78.66(5) . .
O2 Dy O15 73.24(5) 3_667 .
O6 Dy O15 122.52(5) . .
O12 Dy O15 145.34(5) . .
O8 Dy O15 75.53(5) . .
O1 Dy O14 73.26(6) . .
O2 Dy O14 144.66(7) 3_667 .
O6 Dy O14 139.42(6) . .
O12 Dy O14 114.84(8) . .
O8 Dy O14 76.56(6) . .
O15 Dy O14 76.37(7) . .
O1 Dy O13 110.05(8) . .
O2 Dy O13 146.10(7) 3_667 .
O6 Dy O13 76.76(8) . .
O12 Dy O13 72.23(7) . .
O8 Dy O13 75.70(7) . .
O15 Dy O13 138.70(7) . .
O14 Dy O13 68.56(9) . .
O5 S1 O4 112.22(9) . .
O5 S1 O3 113.00(10) . .
O4 S1 O3 112.38(10) . .
O5 S1 C3 106.38(10) . .
O4 S1 C3 107.38(9) . .
O3 S1 C3 104.84(9) . .
C1 O1 Dy 137.83(13) . .
C1 O2 Dy 152.75(13) . 3_667
C8 O6 Dy 160.03(15) . .
C14 O8 Dy 157.58(15) . .
Dy O12 H12A 116.2 . .
Dy O12 H12B 113.8 . .
H12A O12 H12B 119.7 . .
Dy O13 H13A 105.7 . .
Dy O13 H13B 105.2 . .
H13A O13 H13B 103.6 . .
Dy O14 H14A 123.8 . .
Dy O14 H14B 130.4 . .
H14A O14 H14B 105.8 . .
Dy O15 H15A 102.9 . .
Dy O15 H15B 119.2 . .
H15A O15 H15B 113.8 . .
C8 N1 C9 111.72(17) . .
C8 N1 C25 122.74(17) . 3_666
C9 N1 C25 122.35(17) . 3_666
C8 N2 C12 123.54(18) . .
C8 N2 C10 112.35(17) . .
C12 N2 C10 124.10(17) . .
C11 N3 C10 112.26(18) . .
C11 N3 C13 122.82(18) . .
C10 N3 C13 124.03(18) . .
C11 N4 C9 112.59(17) . .
C11 N4 C24 123.10(17) . 3_666
C9 N4 C24 123.18(18) . 3_666
C14 N5 C12 122.43(18) . .
C14 N5 C15 112.56(17) . .
C12 N5 C15 124.90(18) . .
C14 N6 C18 120.83(17) . .
C14 N6 C16 110.90(18) . .
C18 N6 C16 122.09(17) . .
C17 N7 C19 122.73(17) . .
C17 N7 C16 112.78(17) . .
C19 N7 C16 124.49(18) . .
C17 N8 C13 122.38(17) . .
C17 N8 C15 111.74(18) . .
C13 N8 C15 124.89(17) . .
C20 N9 C18 123.14(18) . .
C20 N9 C21 113.20(17) . .
C18 N9 C21 123.10(18) . .
C20 N10 C24 122.63(18) . .
C20 N10 C22 112.85(17) . .
C24 N10 C22 123.40(17) . .
C23 N11 C25 122.54(18) . .
C23 N11 C22 112.56(17) . .
C25 N11 C22 123.25(18) . .
C23 N12 C21 112.59(18) . .
C23 N12 C19 122.47(18) . .
C21 N12 C19 123.54(18) . .
O17 N13 O18 120.3(2) . .
O17 N13 O16 118.2(3) . .
O18 N13 O16 121.4(2) . .
O2 C1 O1 125.94(19) . .
O2 C1 C2 117.65(17) . .
O1 C1 C2 116.42(17) . .
C7 C2 C3 119.10(19) . .
C7 C2 C1 117.97(18) . .
C3 C2 C1 122.93(17) . .
C4 C3 C2 120.29(19) . .
C4 C3 S1 118.69(16) . .
C2 C3 S1 120.93(15) . .
C3 C4 C5 119.9(2) . .
C3 C4 H4 120.1 . .
C5 C4 H4 120.1 . .
C6 C5 C4 120.3(2) . .
C6 C5 H5 119.9 . .
C4 C5 H5 119.9 . .
C5 C6 C7 119.8(2) . .
C5 C6 H6 120.1 . .
C7 C6 H6 120.1 . .
C2 C7 C6 120.6(2) . .
C2 C7 H7 119.7 . .
C6 C7 H7 119.7 . .
O6 C8 N2 125.8(2) . .
O6 C8 N1 125.2(2) . .
N2 C8 N1 109.02(18) . .
N4 C9 N1 113.90(17) . .
N4 C9 C10 103.55(16) . .
N1 C9 C10 103.60(16) . .
N4 C9 H9 111.7 . .
N1 C9 H9 111.7 . .
C10 C9 H9 111.7 . .
N3 C10 N2 115.20(17) . .
N3 C10 C9 103.28(16) . .
N2 C10 C9 102.91(16) . .
N3 C10 H10 111.6 . .
N2 C10 H10 111.6 . .
C9 C10 H10 111.6 . .
O7 C11 N4 126.2(2) . .
O7 C11 N3 125.9(2) . .
N4 C11 N3 107.90(17) . .
N2 C12 N5 113.70(17) . .
N2 C12 H12C 108.8 . .
N5 C12 H12C 108.8 . .
N2 C12 H12D 108.8 . .
N5 C12 H12D 108.8 . .
H12C C12 H12D 107.7 . .
N3 C13 N8 113.00(18) . .
N3 C13 H13C 109.0 . .
N8 C13 H13C 109.0 . .
N3 C13 H13D 109.0 . .
N8 C13 H13D 109.0 . .
H13C C13 H13D 107.8 . .
O8 C14 N5 125.2(2) . .
O8 C14 N6 125.3(2) . .
N5 C14 N6 109.48(18) . .
N5 C15 N8 115.77(17) . .
N5 C15 C16 102.45(16) . .
N8 C15 C16 103.25(16) . .
N5 C15 H15 111.6 . .
N8 C15 H15 111.6 . .
C16 C15 H15 111.6 . .
N7 C16 N6 114.84(17) . .
N7 C16 C15 102.68(16) . .
N6 C16 C15 103.38(16) . .
N7 C16 H16 111.8 . .
N6 C16 H16 111.8 . .
C15 C16 H16 111.8 . .
O9 C17 N8 125.8(2) . .
O9 C17 N7 125.6(2) . .
N8 C17 N7 108.52(17) . .
N9 C18 N6 113.24(17) . .
N9 C18 H18A 108.9 . .
N6 C18 H18A 108.9 . .
N9 C18 H18B 108.9 . .
N6 C18 H18B 108.9 . .
H18A C18 H18B 107.7 . .
N7 C19 N12 113.83(17) . .
N7 C19 H19A 108.8 . .
N12 C19 H19A 108.8 . .
N7 C19 H19B 108.8 . .
N12 C19 H19B 108.8 . .
H19A C19 H19B 107.7 . .
O10 C20 N10 126.1(2) . .
O10 C20 N9 126.0(2) . .
N10 C20 N9 107.90(18) . .
N12 C21 N9 115.12(18) . .
N12 C21 C22 103.38(16) . .
N9 C21 C22 102.74(17) . .
N12 C21 H21 111.6 . .
N9 C21 H21 111.6 . .
C22 C21 H21 111.6 . .
N10 C22 N11 113.92(18) . .
N10 C22 C21 103.23(16) . .
N11 C22 C21 103.15(17) . .
N10 C22 H22 112.0 . .
N11 C22 H22 112.0 . .
C21 C22 H22 112.0 . .
O11 C23 N11 126.1(2) . .
O11 C23 N12 125.7(2) . .
N11 C23 N12 108.20(18) . .
N4 C24 N10 113.72(17) 3_666 .
N4 C24 H24A 108.8 3_666 .
N10 C24 H24A 108.8 . .
N4 C24 H24B 108.8 3_666 .
N10 C24 H24B 108.8 . .
H24A C24 H24B 107.7 . .
N11 C25 N1 113.64(17) . 3_666
N11 C25 H25A 108.8 . .
N1 C25 H25A 108.8 3_666 .
N11 C25 H25B 108.8 . .
N1 C25 H25B 108.8 3_666 .
H25A C25 H25B 107.7 . .

loop_
_geom_bond_atom_site_label_1
_geom_bond_atom_site_label_2
_geom_bond_distance
_geom_bond_site_symmetry_2
Dy O1 2.2947(15) .
Dy O2 2.3015(14) 3_667
Dy O6 2.3558(15) .
Dy O12 2.3777(16) .
Dy O8 2.3883(15) .
Dy O15 2.3920(15) .
Dy O14 2.406(2) .
Dy O13 2.406(2) .
S1 O5 1.4472(16) .
S1 O4 1.4581(16) .
S1 O3 1.4607(16) .
S1 C3 1.785(2) .
O1 C1 1.258(2) .
O2 C1 1.255(2) .
O2 Dy 2.3016(14) 3_667
O6 C8 1.230(2) .
O7 C11 1.224(3) .
O8 C14 1.233(3) .
O9 C17 1.224(3) .
O10 C20 1.225(3) .
O11 C23 1.222(3) .
O12 H12A 0.7789 .
O12 H12B 0.8061 .
O13 H13A 0.7717 .
O13 H13B 0.8473 .
O14 H14A 0.8469 .
O14 H14B 0.9057 .
O15 H15A 0.8460 .
O15 H15B 0.8780 .
O16 N13 1.250(3) .
O17 N13 1.230(3) .
O18 N13 1.249(3) .
N1 C8 1.361(3) .
N1 C9 1.451(3) .
N1 C25 1.453(3) 3_666
N2 C8 1.358(3) .
N2 C12 1.442(3) .
N2 C10 1.450(3) .
N3 C11 1.376(3) .
N3 C10 1.445(3) .
N3 C13 1.445(3) .
N4 C11 1.367(3) .
N4 C9 1.443(2) .
N4 C24 1.446(3) 3_666
N5 C14 1.356(3) .
N5 C12 1.445(3) .
N5 C15 1.454(3) .
N6 C14 1.360(3) .
N6 C18 1.454(3) .
N6 C16 1.464(3) .
N7 C17 1.365(3) .
N7 C19 1.443(3) .
N7 C16 1.449(3) .
N8 C17 1.364(3) .
N8 C13 1.451(3) .
N8 C15 1.456(3) .
N9 C20 1.368(3) .
N9 C18 1.448(3) .
N9 C21 1.449(3) .
N10 C20 1.364(3) .
N10 C24 1.447(3) .
N10 C22 1.452(3) .
N11 C23 1.367(3) .
N11 C25 1.443(3) .
N11 C22 1.452(3) .
N12 C23 1.376(3) .
N12 C21 1.443(3) .
N12 C19 1.452(3) .
C1 C2 1.502(3) .
C2 C7 1.394(3) .
C2 C3 1.402(3) .
C3 C4 1.393(3) .
C4 C5 1.393(3) .
C4 H4 0.9300 .
C5 C6 1.387(3) .
C5 H5 0.9300 .
C6 C7 1.395(3) .
C6 H6 0.9300 .
C7 H7 0.9300 .
C9 C10 1.544(3) .
C9 H9 0.9800 .
C10 H10 0.9800 .
C12 H12C 0.9700 .
C12 H12D 0.9700 .
C13 H13C 0.9700 .
C13 H13D 0.9700 .
C15 C16 1.554(3) .
C15 H15 0.9800 .
C16 H16 0.9800 .
C18 H18A 0.9700 .
C18 H18B 0.9700 .
C19 H19A 0.9700 .
C19 H19B 0.9700 .
C21 C22 1.556(3) .
C21 H21 0.9800 .
C22 H22 0.9800 .
C24 N4 1.446(3) 3_666
C24 H24A 0.9700 .
C24 H24B 0.9700 .
C25 N1 1.453(3) 3_666
C25 H25A 0.9700 .
C25 H25B 0.9700 .

loop_
_geom_hbond_atom_site_label_D
_geom_hbond_atom_site_label_H
_geom_hbond_atom_site_label_A
_geom_hbond_distance_DH
_geom_hbond_distance_HA
_geom_hbond_distance_DA
_geom_hbond_angle_DHA
_geom_hbond_site_symmetry_A
O12 H12A O3 0.78 2.03 2.797(2) 166.2 .
O12 H12B O11 0.81 2.04 2.826(2) 165.9 3_666
O13 H13A O10 0.77 2.25 3.011(3) 167.2 .
O13 H13B O24 0.85 2.09 2.904(6) 161.6 .
O14 H14A O10 0.85 2.00 2.833(3) 167.3 .
O14 H14B O23 0.91 1.89 2.690(11) 146.2 2_656
O15 H15A O4 0.85 1.89 2.724(2) 170.1 3_667
O15 H15B O18 0.88 1.94 2.819(2) 173.8 2_646
